data_4324188
loop_
_publ_author_name
'Adam Duong'
'Thierry Maris'
'James D. Wuest'

_publ_section_title
;
 Using Pyridinyl-Substituted Diaminotriazines to Bind Pd(II) and Create
 Metallotectons for Engineering Hydrogen-Bonded Crystals
;
_journal_name_full 'Inorganic Chemistry'
_journal_page_first 5605
_journal_page_last 5618
_journal_paper_doi 10.1021/ic2003047
_journal_volume 50
_journal_year 2011
_chemical_compound_source 'Synthesized by the authors. See text'
_chemical_formula_moiety 'C56 H48 N24 Pd, 6(C2 H6 O S), 2(N O3), 4(O)'
_chemical_formula_sum 'C68 H84 N26 O16 Pd S6'
_chemical_formula_weight 1820.37
_chemical_name_systematic
; 
 ? 
;
_space_group_IT_number 12
_symmetry_cell_setting monoclinic
_symmetry_space_group_name_Hall '-C 2y'
_symmetry_space_group_name_H-M 'C 1 2/m 1'
_atom_sites_solution_hydrogens geom
_atom_sites_solution_primary direct
_atom_sites_solution_secondary difmap
_audit_creation_method SHELXL-97
_cell_angle_alpha 90
_cell_angle_beta 126.999(1)
_cell_angle_gamma 90
_cell_formula_units_Z 2
_cell_length_a 20.6228(6)
_cell_length_b 21.2334(6)
_cell_length_c 15.2728(5)
_cell_measurement_reflns_used 28939
_cell_measurement_temperature 150
_cell_measurement_theta_max 67.42
_cell_measurement_theta_min 3.40
_cell_volume 5341.2(3)
_computing_cell_refinement 'SAINT V7.34A (Bruker AXS, 2006b)'
_computing_data_collection 'APEX2 v2.1-0 (Bruker AXS, 2006a)'
_computing_data_reduction 'SAINT V7.34A (Bruker AXS, 2006b)'
_computing_molecular_graphics 'SHELXTL v6.12 (Bruker AXS, 2001)'
_computing_publication_material 'UdMX (Maris, 2004)'
_computing_structure_refinement 'SHELXL97 (Sheldrick, 2008)'
_computing_structure_solution 'SIR97 (Altomare et al., 1997)'
_diffrn_ambient_temperature 150
_diffrn_detector_area_resol_mean 8.3
_diffrn_measured_fraction_theta_full 0.967
_diffrn_measured_fraction_theta_max 0.967
_diffrn_measurement_device_type 'Bruker Microstar'
_diffrn_measurement_method \w
_diffrn_radiation_monochromator 'Helios optics'
_diffrn_radiation_source 'Rotating Anode'
_diffrn_radiation_type CuK\a
_diffrn_radiation_wavelength 1.54178
_diffrn_reflns_av_R_equivalents 0.0461
_diffrn_reflns_av_sigmaI/netI 0.0265
_diffrn_reflns_limit_h_max 24
_diffrn_reflns_limit_h_min -24
_diffrn_reflns_limit_k_max 25
_diffrn_reflns_limit_k_min -24
_diffrn_reflns_limit_l_max 18
_diffrn_reflns_limit_l_min -18
_diffrn_reflns_number 41486
_diffrn_reflns_theta_full 67.83
_diffrn_reflns_theta_max 67.83
_diffrn_reflns_theta_min 3.40
_exptl_absorpt_coefficient_mu 3.016
_exptl_absorpt_correction_T_max 0.7396
_exptl_absorpt_correction_T_min 0.4290
_exptl_absorpt_correction_type multi-scan
_exptl_absorpt_process_details 'Sadabs (Sheldrick, 2004)'
_exptl_crystal_colour Colorless
_exptl_crystal_density_diffrn 1.132
_exptl_crystal_density_method 'not measured'
_exptl_crystal_description block
_exptl_crystal_F_000 1888
_exptl_crystal_size_max 0.26
_exptl_crystal_size_mid 0.10
_exptl_crystal_size_min 0.10
_platon_squeeze_details
;
Attempts to  model disordered solvent molecules
were unsuccessful. PLATON/SQUEEZE  was used to correct
the data for the presence of the disordered solvent.
A potential solvent volume of 1009.2 \%A^3^, 
18.9 % of the total unit-cell volume, was found.
244 electrons per unit cell worth of scattering were located
in the void. The reported structure is based on the 
PLATON/SQUEEZE corrected data. The actual solvent content is
unknown, so several quantities calculated like empirical formula, density, 
absorption coefficient, F(000) etc. may be incorrect.

Ref:  Sluis, P. van der & Spek, A.L. (1990). Acta Cryst. A46, 194-201.
;
_refine_diff_density_max 0.537
_refine_diff_density_min -0.490
_refine_diff_density_rms 0.094
_refine_ls_extinction_method none
_refine_ls_goodness_of_fit_ref 1.026
_refine_ls_hydrogen_treatment constr
_refine_ls_matrix_type full
_refine_ls_number_parameters 289
_refine_ls_number_reflns 4841
_refine_ls_number_restraints 93
_refine_ls_restrained_S_all 1.041
_refine_ls_R_factor_all 0.0623
_refine_ls_R_factor_gt 0.0620
_refine_ls_shift/su_max 0.001
_refine_ls_shift/su_mean 0.000
_refine_ls_structure_factor_coef Fsqd
_refine_ls_weighting_details 'calc w=1/[\s^2^(Fo^2^)+(0.1471P)^2^] where P=(Fo^2^+2Fc^2^)/3'
_refine_ls_weighting_scheme calc
_refine_ls_wR_factor_gt 0.1579
_refine_ls_wR_factor_ref 0.1585
_reflns_number_gt 4337
_reflns_number_total 4841
_reflns_threshold_expression I>2\s(I)
_cod_data_source_file COD_Inorg_Chem_50_2011_5605_5618.cif
_cod_data_source_block jw1416
_cod_original_sg_symbol_H-M C2/m
_cod_database_code 4324188

loop_
_symmetry_equiv_pos_as_xyz
'x, y, z'
'-x, y, -z'
'x+1/2, y+1/2, z'
'-x+1/2, y+1/2, -z'
'-x, -y, -z'
'x, -y, z'
'-x+1/2, -y+1/2, -z'
'x+1/2, -y+1/2, z'

loop_
_atom_site_label
_atom_site_type_symbol
_atom_site_fract_x
_atom_site_fract_y
_atom_site_fract_z
_atom_site_U_iso_or_equiv
_atom_site_adp_type
_atom_site_occupancy
_atom_site_symmetry_multiplicity
_atom_site_calc_flag
_atom_site_refinement_flags
Pd1 Pd 1.0000 1.0000 0.5000 0.03180(18) Uani 1 4 d SU
N1 N 0.93131(15) 0.93140(10) 0.38624(17) 0.0484(5) Uani 1 1 d DU
C1 C 0.95841(17) 0.90500(9) 0.33833(16) 0.0472(6) Uani 1 1 d DU
H1 H 1.0087 0.9181 0.3550 0.057 Uiso 1 1 calc R
C2 C 0.91461(14) 0.85771(10) 0.26291(18) 0.0556(7) Uani 1 1 d DU
H2 H 0.9341 0.8379 0.2271 0.067 Uiso 1 1 calc R
C3 C 0.84167(14) 0.83975(10) 0.24068(19) 0.0474(6) Uani 1 1 d DU
H3 H 0.8108 0.8072 0.1889 0.057 Uiso 1 1 calc R
C4 C 0.81286(15) 0.86816(9) 0.29216(16) 0.0465(5) Uani 1 1 d DU
C5 C 0.86193(16) 0.91481(9) 0.36590(17) 0.0459(5) Uani 1 1 d DU
H5 H 0.8449 0.9359 0.4037 0.055 Uiso 1 1 calc R
C6 C 0.73715(14) 0.85047(9) 0.26852(16) 0.0451(5) Uani 1 1 d DU
C7 C 0.67869(13) 0.81688(9) 0.17655(17) 0.0451(5) Uani 1 1 d DU
H7 H 0.6916 0.8011 0.1306 0.054 Uiso 1 1 calc R
C8 C 0.60243(14) 0.80505(11) 0.1478(2) 0.0539(6) Uani 1 1 d DU
H8 H 0.5657 0.7815 0.0830 0.065 Uiso 1 1 calc R
C9 C 0.57630(16) 0.82534(10) 0.20747(19) 0.0571(6) Uani 1 1 d DU
C10 C 0.63584(14) 0.85872(10) 0.2987(2) 0.0550(6) Uani 1 1 d DU
H10 H 0.6229 0.8745 0.3447 0.066 Uiso 1 1 calc R
C11 C 0.71243(16) 0.87125(11) 0.3295(2) 0.0555(6) Uani 1 1 d DU
H11 H 0.7491 0.8948 0.3943 0.067 Uiso 1 1 calc R
C12 C 0.4957(2) 0.81426(14) 0.1764(3) 0.0530(6) Uani 1 1 d U
C13 C 0.3803(2) 0.75936(13) 0.0777(2) 0.0484(5) Uani 1 1 d U
C14 C 0.3940(2) 0.84287(14) 0.1837(3) 0.0544(6) Uani 1 1 d U
N2 N 0.45523(17) 0.76754(11) 0.1082(2) 0.0504(5) Uani 1 1 d U
N3 N 0.34255(17) 0.79681(12) 0.1106(2) 0.0510(5) Uani 1 1 d U
N4 N 0.47007(18) 0.85265(12) 0.2191(2) 0.0555(6) Uani 1 1 d U
N5 N 0.33499(18) 0.71209(12) 0.0086(2) 0.0527(5) Uani 1 1 d U
H5A H 0.3550 0.6871 -0.0157 0.063 Uiso 1 1 calc .
H5B H 0.2853 0.7061 -0.0123 0.063 Uiso 1 1 calc .
N6 N 0.36321(18) 0.87829(11) 0.2207(2) 0.0520(6) Uani 1 1 d U
H6A H 0.3928 0.9083 0.2686 0.062 Uiso 1 1 calc .
H6B H 0.3130 0.8721 0.1977 0.062 Uiso 1 1 calc .
N7 N 0.83681(13) 1.0000 0.5489(2) 0.0541(7) Uani 1 2 d SDU
O1 O 0.87268(14) 0.95247(8) 0.58549(18) 0.0614(5) Uani 1 1 d DU
O2 O 0.76673(17) 1.0000 0.5064(3) 0.0648(7) Uani 1 2 d SDU
S1 S 0.53725(9) 0.0000 0.38448(13) 0.0641(4) Uani 1 2 d SU
O3 O 0.44974(19) 0.0000 0.3383(3) 0.0532(6) Uani 1 2 d SU
C15 C 0.5867(4) 0.0596(4) 0.4760(5) 0.0598(14) Uani 0.50 1 d PU
H15A H 0.5709 0.0605 0.5250 0.090 Uiso 0.50 1 calc PR
H15B H 0.5723 0.0997 0.4366 0.090 Uiso 0.50 1 calc PR
H15C H 0.6454 0.0529 0.5192 0.090 Uiso 0.50 1 calc PR
C16 C 0.5578(3) 0.0000 0.3041(4) 0.0477(8) Uani 1 2 d SU
H16A H 0.5075 0.0000 0.2289 0.072 Uiso 1 2 calc SR
H16B H 0.5895 -0.0377 0.3157 0.072 Uiso 0.50 1 calc PR
H16C H 0.5895 0.0377 0.3157 0.072 Uiso 0.50 1 calc PR
S2 S 0.81530(8) 0.89270(5) 0.75921(10) 0.0851(3) Uani 1 1 d DU
O4 O 0.8031(2) 0.86439(13) 0.8384(2) 0.0809(7) Uani 1 1 d DU
C17 C 0.9211(3) 0.88046(19) 0.8284(3) 0.0753(8) Uani 1 1 d DU
H17A H 0.9479 0.8743 0.9068 0.113 Uiso 1 1 calc R
H17B H 0.9445 0.9173 0.8181 0.113 Uiso 1 1 calc R
H17C H 0.9292 0.8431 0.7984 0.113 Uiso 1 1 calc R
C18 C 0.7762(3) 0.8432(2) 0.6434(3) 0.0792(9) Uani 1 1 d DU
H18A H 0.8176 0.8123 0.6602 0.119 Uiso 1 1 calc R
H18B H 0.7617 0.8688 0.5806 0.119 Uiso 1 1 calc R
H18C H 0.7279 0.8212 0.6257 0.119 Uiso 1 1 calc R
O5 O 0.6017(4) 0.5228(2) 0.9504(5) 0.0768(15) Uani 0.50 1 d P
O7 O 0.6539(5) 0.9651(3) 0.0506(6) 0.099(2) Uani 0.50 1 d P

loop_
_atom_site_aniso_label
_atom_site_aniso_U_11
_atom_site_aniso_U_22
_atom_site_aniso_U_33
_atom_site_aniso_U_23
_atom_site_aniso_U_13
_atom_site_aniso_U_12
Pd1 0.0192(3) 0.0337(2) 0.0359(3) 0.000 0.0131(2) 0.000
N1 0.0431(14) 0.0506(11) 0.0470(13) -0.0106(8) 0.0246(12) -0.0092(9)
C1 0.0521(17) 0.0426(12) 0.0449(14) -0.0032(8) 0.0281(15) -0.0019(10)
C2 0.0546(19) 0.0567(15) 0.0563(17) -0.0140(11) 0.0339(18) -0.0092(12)
C3 0.0523(16) 0.0436(12) 0.0456(14) 0.0000(9) 0.0290(15) -0.0016(10)
C4 0.0386(14) 0.0475(13) 0.0418(14) -0.0087(9) 0.0180(13) -0.0041(9)
C5 0.0383(14) 0.0483(12) 0.0395(13) -0.0067(9) 0.0173(13) -0.0084(10)
C6 0.0424(13) 0.0412(12) 0.0438(13) 0.0005(9) 0.0218(12) -0.0039(10)
C7 0.0350(13) 0.0437(12) 0.0424(12) 0.0057(9) 0.0158(12) 0.0006(9)
C8 0.0424(14) 0.0598(16) 0.0544(15) -0.0053(11) 0.0264(14) -0.0074(12)
C9 0.0564(14) 0.0564(16) 0.0611(16) -0.0017(11) 0.0367(14) -0.0032(11)
C10 0.0543(14) 0.0542(15) 0.0579(15) 0.0002(11) 0.0345(14) 0.0003(12)
C11 0.0524(15) 0.0591(16) 0.0542(15) 0.0007(11) 0.0317(14) 0.0016(13)
C12 0.0555(14) 0.0541(13) 0.0522(15) 0.0007(10) 0.0339(14) -0.0019(10)
C13 0.0496(14) 0.0476(12) 0.0458(14) 0.0058(8) 0.0277(14) 0.0045(9)
C14 0.0525(16) 0.0549(14) 0.0535(17) -0.0033(10) 0.0307(16) -0.0017(11)
N2 0.0512(12) 0.0524(11) 0.0481(13) 0.0026(8) 0.0301(12) 0.0027(8)
N3 0.0507(14) 0.0515(11) 0.0515(13) -0.0003(8) 0.0311(13) -0.0004(9)
N4 0.0529(14) 0.0543(13) 0.0569(15) -0.0044(9) 0.0319(14) -0.0024(10)
N5 0.0546(15) 0.0520(11) 0.0519(13) -0.0001(8) 0.0323(13) 0.0005(9)
N6 0.0545(17) 0.0475(11) 0.0537(14) 0.0006(9) 0.0323(15) -0.0009(10)
N7 0.0572(18) 0.0581(13) 0.048(2) 0.000 0.0324(19) 0.000
O1 0.0634(15) 0.0589(11) 0.0631(13) 0.0022(9) 0.0386(13) 0.0021(9)
O2 0.0594(16) 0.0696(18) 0.067(2) 0.000 0.0392(19) 0.000
S1 0.0393(9) 0.0758(11) 0.0683(8) 0.000 0.0276(8) 0.000
O3 0.0388(13) 0.0600(16) 0.0541(17) 0.000 0.0244(14) 0.000
C15 0.015(3) 0.126(4) 0.035(3) 0.0081(19) 0.013(2) 0.002(2)
C16 0.025(2) 0.0429(18) 0.058(2) 0.000 0.016(2) 0.000
S2 0.0850(9) 0.0862(7) 0.0839(7) -0.0008(5) 0.0507(7) -0.0009(6)
O4 0.082(2) 0.0775(16) 0.0817(17) -0.0034(13) 0.0487(18) -0.0011(14)
C17 0.0849(13) 0.069(2) 0.072(2) 0.0014(16) 0.0474(15) 0.0011(17)
C18 0.077(2) 0.080(2) 0.0774(18) 0.0055(14) 0.0446(18) 0.0039(19)
O5 0.075(4) 0.082(3) 0.080(3) 0.004(2) 0.049(3) 0.002(2)
O7 0.101(6) 0.103(5) 0.091(4) -0.004(3) 0.056(5) -0.004(4)

loop_
_atom_type_symbol
_atom_type_description
_atom_type_scat_dispersion_real
_atom_type_scat_dispersion_imag
_atom_type_scat_source
C C 0.0181 0.0091 'International Tables Vol C Tables 4.2.6.8 and 6.1.1.4'
H H 0.0000 0.0000 'International Tables Vol C Tables 4.2.6.8 and 6.1.1.4'
N N 0.0311 0.0180 'International Tables Vol C Tables 4.2.6.8 and 6.1.1.4'
O O 0.0492 0.0322 'International Tables Vol C Tables 4.2.6.8 and 6.1.1.4'
Pd Pd 0.1215 3.9337 'International Tables Vol C Tables 4.2.6.8 and 6.1.1.4'
S S 0.3331 0.5567 'International Tables Vol C Tables 4.2.6.8 and 6.1.1.4'

loop_
_geom_angle_atom_site_label_1
_geom_angle_atom_site_label_2
_geom_angle_atom_site_label_3
_geom_angle_site_symmetry_1
_geom_angle_site_symmetry_3
_geom_angle
_geom_angle_publ_flag
N1 PD1 N1 5_776 6_575 89.19(11) y
N1 PD1 N1 5_776 2_756 90.81(11) y
N1 PD1 N1 6_575 2_756 180.000(2) y
N1 PD1 N1 5_776 . 180.00(17) y
N1 PD1 N1 6_575 . 90.81(11) y
N1 PD1 N1 2_756 . 89.19(11) y
C1 N1 C5 . . 122.1(2) y
C1 N1 PD1 . . 118.53(19) y
C5 N1 PD1 . . 119.32(16) y
N1 C1 C2 . . 120.2(3) y
N1 C1 H1 . . 119.9 ?
C2 C1 H1 . . 119.9 ?
C1 C2 C3 . . 118.4(2) y
C1 C2 H2 . . 120.8 ?
C3 C2 H2 . . 120.8 ?
C4 C3 C2 . . 121.2(2) y
C4 C3 H3 . . 119.4 ?
C2 C3 H3 . . 119.4 ?
C3 C4 C5 . . 115.1(2) y
C3 C4 C6 . . 121.54(19) y
C5 C4 C6 . . 123.36(19) y
N1 C5 C4 . . 123.0(2) y
N1 C5 H5 . . 118.5 ?
C4 C5 H5 . . 118.5 ?
C11 C6 C7 . . 113.8(2) y
C11 C6 C4 . . 122.66(19) y
C7 C6 C4 . . 123.22(18) y
C6 C7 C8 . . 123.3(2) y
C6 C7 H7 . . 118.3 ?
C8 C7 H7 . . 118.3 ?
C9 C8 C7 . . 124.0(3) y
C9 C8 H8 . . 118 ?
C7 C8 H8 . . 118 ?
C10 C9 C8 . . 111.4(3) y
C10 C9 C12 . . 124.4(2) y
C8 C9 C12 . . 124.2(2) y
C9 C10 C11 . . 125.9(3) y
C9 C10 H10 . . 117.1 ?
C11 C10 H10 . . 117.1 ?
C6 C11 C10 . . 121.6(3) y
C6 C11 H11 . . 119.2 ?
C10 C11 H11 . . 119.2 ?
N2 C12 N4 . . 126.9(3) y
N2 C12 C9 . . 116.1(2) y
N4 C12 C9 . . 117.0(3) y
N2 C13 N5 . . 119.0(3) y
N2 C13 N3 . . 125.4(3) y
N5 C13 N3 . . 115.6(3) y
N6 C14 N4 . . 119.5(3) y
N6 C14 N3 . . 114.8(3) y
N4 C14 N3 . . 125.6(3) y
C12 N2 C13 . . 115.2(2) y
C14 N3 C13 . . 111.7(3) y
C14 N4 C12 . . 115.0(3) y
C13 N5 H5A . . 120 ?
C13 N5 H5B . . 120 ?
H5A N5 H5B . . 120 ?
C14 N6 H6A . . 120 ?
C14 N6 H6B . . 120 ?
H6A N6 H6B . . 120 ?
O1 N7 O1 6_575 . 118.4(2) y
O1 N7 O2 6_575 . 118.4(2) y
O1 N7 O2 . . 118.4(2) y
O3 S1 C16 . . 117.7(2) y
O3 S1 C15 . . 110.2(2) y
C16 S1 C15 . . 110.1(2) y
O3 S1 C15 . 6 110.2(2) y
C16 S1 C15 . 6 110.1(2) y
C15 S1 C15 . 6 96.5(5) y
S1 C15 H15A . . 109.5 ?
S1 C15 H15B . . 109.5 ?
H15A C15 H15B . . 109.5 ?
S1 C15 H15C . . 109.5 ?
H15A C15 H15C . . 109.5 ?
H15B C15 H15C . . 109.5 ?
S1 C16 H16A . . 109.5 ?
S1 C16 H16B . . 109.5 ?
H16A C16 H16B . . 109.5 ?
S1 C16 H16C . . 109.5 ?
H16A C16 H16C . . 109.5 ?
H16B C16 H16C . . 109.5 ?
O4 S2 C18 . . 111.63(19) y
O4 S2 C17 . . 101.69(19) y
C18 S2 C17 . . 99.4(2) y
S2 C17 H17A . . 109.5 ?
S2 C17 H17B . . 109.5 ?
H17A C17 H17B . . 109.5 ?
S2 C17 H17C . . 109.5 ?
H17A C17 H17C . . 109.5 ?
H17B C17 H17C . . 109.5 ?
S2 C18 H18A . . 109.5 ?
S2 C18 H18B . . 109.5 ?
H18A C18 H18B . . 109.5 ?
S2 C18 H18C . . 109.5 ?
H18A C18 H18C . . 109.5 ?
H18B C18 H18C . . 109.5 ?

loop_
_geom_bond_atom_site_label_1
_geom_bond_atom_site_label_2
_geom_bond_site_symmetry_2
_geom_bond_distance
_geom_bond_publ_flag
Pd1 N1 5_776 2.046(2) y
Pd1 N1 6_575 2.046(2) y
Pd1 N1 2_756 2.046(2) y
Pd1 N1 . 2.046(2) y
N1 C1 . 1.286(3) y
N1 C5 . 1.316(4) y
C1 C2 . 1.378(3) y
C1 H1 . 0.95 ?
C2 C3 . 1.382(5) y
C2 H2 . 0.95 ?
C3 C4 . 1.377(4) y
C3 H3 . 0.95 ?
C4 C5 . 1.379(3) y
C4 C6 . 1.425(3) y
C5 H5 . 0.95 ?
C6 C11 . 1.376(4) y
C6 C7 . 1.377(4) y
C7 C8 . 1.378(4) y
C7 H7 . 0.95 ?
C8 C9 . 1.378(4) y
C8 H8 . 0.95 ?
C9 C10 . 1.376(4) y
C9 C12 . 1.448(4) y
C10 C11 . 1.376(3) y
C10 H10 . 0.95 ?
C11 H11 . 0.95 ?
C12 N2 . 1.311(4) y
C12 N4 . 1.335(4) y
C13 N2 . 1.330(4) y
C13 N5 . 1.344(4) y
C13 N3 . 1.401(4) y
C14 N6 . 1.311(4) y
C14 N4 . 1.333(4) y
C14 N3 . 1.379(4) y
N5 H5a . 0.88 ?
N5 H5b . 0.88 ?
N6 H6a . 0.88 ?
N6 H6b . 0.88 ?
N7 O1 6_575 1.175(4) y
N7 O1 . 1.175(4) y
N7 O2 . 1.175(4) y
S1 O3 . 1.491(3) y
S1 C16 . 1.521(4) y
S1 C15 . 1.697(8) y
S1 C15 6 1.697(8) y
C15 H15a . 0.98 ?
C15 H15b . 0.98 ?
C15 H15c . 0.98 ?
C16 H16a . 0.98 ?
C16 H16b . 0.98 ?
C16 H16c . 0.98 ?
S2 O4 . 1.501(4) y
S2 C18 . 1.779(4) y
S2 C17 . 1.781(4) y
C17 H17a . 0.98 ?
C17 H17b . 0.98 ?
C17 H17c . 0.98 ?
C18 H18a . 0.98 ?
C18 H18b . 0.98 ?
C18 H18c . 0.98 ?
O5 O5 6_565 0.969(10) y
O7 O7 6_575 1.482(14) y

loop_
_geom_hbond_atom_site_label_D
_geom_hbond_atom_site_label_H
_geom_hbond_atom_site_label_A
_geom_hbond_distance_DH
_geom_hbond_distance_HA
_geom_hbond_distance_DA
_geom_hbond_angle_DHA
_geom_hbond_site_symmetry_A
_geom_hbond_publ_flag
N5 H5A O4 0.8800 2.1100 2.787(4) 134.00 8_464 y
N5 H5B N3 0.8800 2.1100 2.955(5) 161.00 7_565 y
N6 H6A O3 0.8800 2.1900 3.038(3) 161.00 1_565 y
N6 H6A O3 0.8800 2.1900 3.038(3) 161.00 6_565 y
N6 H6B O4 0.8800 2.1200 2.990(6) 172.00 2_656 y
C1 H1 O1 0.9500 2.1600 3.103(5) 172.00 2_756 y
C5 H5 O1 0.9500 2.5000 3.323(4) 145.00 . y

loop_
_platon_squeeze_void_nr
_platon_squeeze_void_average_x
_platon_squeeze_void_average_y
_platon_squeeze_void_average_z
_platon_squeeze_void_volume
_platon_squeeze_void_count_electrons
1 0.000 0.500 0.000 59.5 6.6
2 0.262 0.000 0.071 55.9 8.5
3 0.238 0.500 -0.071 55.8 9.0
4 0.500 0.000 0.000 59.5 6.6
5 0.762 0.500 0.071 55.9 8.5
6 0.738 0.000 -0.071 55.8 9.0
7 0.037 0.000 0.069 7.4 0.7
8 0.537 0.500 0.069 7.4 0.7
9 0.000 0.249 0.500 159.3 49.1
10 0.000 0.751 0.500 159.5 47.9
11 0.500 0.251 0.500 159.3 47.8
12 0.500 0.749 0.500 159.0 49.0
13 0.458 0.500 0.922 6.4 0.2
14 0.958 0.000 0.922 6.4 0.2
